data_1544628
loop_
_publ_author_name
'Boukebbous, Khaled'
'Laifa, El Adoui'
'De Mallmann, Aimery'
'Taoufik, Mostafa'

_publ_section_title
;
 A second polymorph of 3<i>H</i>-1,2-benzodithiole-3-thione
;
_journal_issue 11
_journal_name_full IUCrData
_journal_page_first x161799
_journal_paper_doi 10.1107/S2414314616017995
_journal_volume 1
_journal_year 2016
_chemical_formula_iupac 'C7 H4 S3'
_chemical_formula_moiety 'C7 H4 S3'
_chemical_formula_sum 'C7 H4 S3'
_chemical_formula_weight 184.31
_space_group_IT_number 14
_symmetry_cell_setting monoclinic
_symmetry_space_group_name_Hall '-P 2yn'
_symmetry_space_group_name_H-M 'P 1 21/n 1'
_atom_sites_solution_hydrogens difmap
_atom_sites_solution_primary direct
_cell_angle_alpha 90
_cell_angle_beta 95.237(18)
_cell_angle_gamma 90
_cell_formula_units_Z 4
_cell_length_a 4.0062(9)
_cell_length_b 10.739(2)
_cell_length_c 17.178(3)
_cell_measurement_reflns_used 1997
_cell_measurement_temperature 150
_cell_measurement_theta_max 28.6850
_cell_measurement_theta_min 4.0380
_cell_volume 736.0(3)
_computing_cell_refinement
;
CrysAlis PRO  (Rigaku OD, 2015)
;
_computing_data_collection
;
CrysAlis PRO  (Rigaku OD, 2015)
;
_computing_data_reduction
;
CrysAlis PRO  (Rigaku OD, 2015)
;
_computing_molecular_graphics
;
CAMERON (Watkin <i>et al.</i>,  1996)
;
_computing_publication_material
;
CRYSTALS (Betteridge <i>et al.</i>,  2003)
;
_computing_structure_refinement
;
CRYSTALS (Betteridge <i>et al.</i>,  2003)
;
_computing_structure_solution
;
SIR97 (Altomare <i>et al.</i>,  1999)
;
_diffrn_ambient_temperature 150
_diffrn_detector_area_resol_mean 10.4685
_diffrn_measured_fraction_theta_full 0.998
_diffrn_measured_fraction_theta_max 0.888
_diffrn_measurement_device 'four-circle diffractometer'
_diffrn_measurement_device_type 'Rigaku OD Xcalibur Atlas Gemini ultra'
_diffrn_measurement_method \w
_diffrn_radiation_monochromator graphite
_diffrn_radiation_type 'Mo K\a'
_diffrn_radiation_wavelength 0.71073
_diffrn_reflns_av_R_equivalents 0.053
_diffrn_reflns_limit_h_max 5
_diffrn_reflns_limit_h_min -5
_diffrn_reflns_limit_k_max 14
_diffrn_reflns_limit_k_min -14
_diffrn_reflns_limit_l_max 23
_diffrn_reflns_limit_l_min -23
_diffrn_reflns_number 6569
_diffrn_reflns_theta_full 26.631
_diffrn_reflns_theta_max 29.546
_diffrn_reflns_theta_min 3.045
_diffrn_standards_number 0
_exptl_absorpt_coefficient_mu 0.913
_exptl_absorpt_correction_T_max 0.947
_exptl_absorpt_correction_T_min 0.724
_exptl_absorpt_correction_type analytical
_exptl_absorpt_process_details
;
[CrysAlis PRO (Rigaku OD, 2015), based on expressions derived by
Clark & Reid (1995)]
;
_exptl_crystal_colour Red
_exptl_crystal_density_diffrn 1.663
_exptl_crystal_density_method 'not measured'
_exptl_crystal_description needle
_exptl_crystal_F_000 376
_exptl_crystal_size_max 0.520
_exptl_crystal_size_mid 0.101
_exptl_crystal_size_min 0.064
_refine_diff_density_max 0.77
_refine_diff_density_min -0.65
_refine_ls_extinction_method None
_refine_ls_goodness_of_fit_ref 1.0147
_refine_ls_hydrogen_treatment constr
_refine_ls_matrix_type full
_refine_ls_number_parameters 91
_refine_ls_number_reflns 1826
_refine_ls_number_restraints 0
_refine_ls_R_factor_all 0.0616
_refine_ls_R_factor_gt 0.0460
_refine_ls_shift/su_max 0.0002003
_refine_ls_shift/su_mean 0.0000225
_refine_ls_structure_factor_coef Fsqd
_refine_ls_weighting_details
;
Method, part 1, Chebychev polynomial, (Watkin, 1994, Prince,
1982)
[weight] = 1.0/[A~0~*T~0~(x)+A~1~*T~1~(x) ... +A~n-1~]*T~n-1~(x)]
where A~i~ are the Chebychev coefficients listed below and x= Fcalc/Fmax
Method = Robust Weighting (Prince, 1982)
W = [weight] * [1-(deltaF/6*sigmaF)^2^]^2^
A~i~ are:
950. 0.135E+04 758. 229.
;
_refine_ls_weighting_scheme calc
_refine_ls_wR_factor_all 0.1012
_refine_ls_wR_factor_gt 0.0834
_refine_ls_wR_factor_ref 0.1012
_reflns_number_gt 1482
_reflns_number_total 1832
_reflns_threshold_expression I>2.0\s(I)
_cod_data_source_file ff4011sup1.cif
_cod_data_source_block I
_cod_original_sg_symbol_H-M 'P 21/n'
_cod_database_code 1544628

loop_
_symmetry_equiv_pos_as_xyz
x,y,z
-x,-y,-z
-x+1/2,y+1/2,-z+1/2
x+1/2,-y+1/2,z+1/2

loop_
_atom_site_type_symbol
_atom_site_label
_atom_site_fract_x
_atom_site_fract_y
_atom_site_fract_z
_atom_site_U_iso_or_equiv
_atom_site_adp_type
_atom_site_occupancy
S S1 0.3003(2) 0.52792(8) 0.39805(5) 0.0270 Uani 1.0000
S S2 0.2657(2) 0.54353(8) 0.27784(5) 0.0258 Uani 1.0000
C C3 0.0569(8) 0.6841(3) 0.26919(19) 0.0228 Uani 1.0000
C C4 -0.0083(8) 0.7372(3) 0.34414(18) 0.0199 Uani 1.0000
C C5 0.1038(8) 0.6697(3) 0.41121(18) 0.0211 Uani 1.0000
C C6 0.0514(9) 0.7144(4) 0.48597(19) 0.0271 Uani 1.0000
C C7 -0.1163(9) 0.8257(4) 0.4917(2) 0.0303 Uani 1.0000
C C8 -0.2306(9) 0.8936(4) 0.4254(2) 0.0302 Uani 1.0000
C C9 -0.1787(8) 0.8500(3) 0.3520(2) 0.0238 Uani 1.0000
S S10 -0.0445(3) 0.73941(10) 0.18088(5) 0.0327 Uani 1.0000
H H61 0.1275 0.6685 0.5306 0.0328 Uiso 1.0000
H H71 -0.1565 0.8563 0.5416 0.0356 Uiso 1.0000
H H81 -0.3459 0.9684 0.4305 0.0358 Uiso 1.0000
H H91 -0.2554 0.8942 0.3071 0.0286 Uiso 1.0000

loop_
_atom_site_aniso_label
_atom_site_aniso_U_11
_atom_site_aniso_U_22
_atom_site_aniso_U_33
_atom_site_aniso_U_12
_atom_site_aniso_U_13
_atom_site_aniso_U_23
S1 0.0281(4) 0.0246(4) 0.0274(4) 0.0007(3) -0.0027(3) 0.0049(3)
S2 0.0258(4) 0.0255(4) 0.0256(4) -0.0001(3) 0.0007(3) -0.0043(3)
C3 0.0195(14) 0.0253(16) 0.0231(15) -0.0043(13) -0.0010(12) 0.0012(13)
C4 0.0195(14) 0.0208(15) 0.0195(14) -0.0047(12) 0.0014(11) 0.0001(12)
C5 0.0202(14) 0.0249(16) 0.0178(14) -0.0044(13) -0.0003(12) 0.0021(12)
C6 0.0288(17) 0.0327(18) 0.0197(15) -0.0087(15) 0.0012(13) 0.0022(14)
C7 0.0315(18) 0.037(2) 0.0236(16) -0.0089(16) 0.0090(14) -0.0076(15)
C8 0.0275(17) 0.0282(18) 0.0357(19) -0.0018(15) 0.0076(15) -0.0047(15)
C9 0.0204(15) 0.0251(17) 0.0260(16) -0.0030(13) 0.0029(13) 0.0058(13)
S10 0.0417(5) 0.0381(5) 0.0175(4) -0.0030(4) -0.0016(3) 0.0039(4)

loop_
_atom_type_symbol
_atom_type_scat_Cromer_Mann_a1
_atom_type_scat_Cromer_Mann_a2
_atom_type_scat_Cromer_Mann_a3
_atom_type_scat_Cromer_Mann_a4
_atom_type_scat_Cromer_Mann_b1
_atom_type_scat_Cromer_Mann_b2
_atom_type_scat_Cromer_Mann_b3
_atom_type_scat_Cromer_Mann_b4
_atom_type_scat_Cromer_Mann_c
_atom_type_scat_dispersion_real
_atom_type_scat_dispersion_imag
_atom_type_scat_source
C 2.3100 1.0200 1.5886 0.8650 20.8439 10.2075 0.5687 51.6512 0.2156 0.0033 0.0016 'International Tables Vol C 4.2.6.8 and 6.1.1.4'
H 0.4930 0.3229 0.1402 0.0408 10.5109 26.1257 3.1424 57.7998 0.0030 0.0000 0.0000 'International Tables Vol C 4.2.6.8 and 6.1.1.4'
S 6.9053 5.2034 1.4379 1.5863 1.4679 22.2151 0.2536 56.1720 0.8669 0.1246 0.1234 'International Tables Vol C 4.2.6.8 and 6.1.1.4'
Cl 11.4604 7.1964 6.2556 1.6455 0.0104 1.1662 18.5194 47.7784 -9.5574 0.1484 0.1585 'International Tables Vol C 4.2.6.8 and 6.1.1.4'

loop_
_geom_angle_atom_site_label_1
_geom_angle_atom_site_label_2
_geom_angle_atom_site_label_3
_geom_angle
_geom_angle_publ_flag
S2 S1 C5 93.97(11) yes
S1 S2 C3 98.33(12) yes
S2 C3 C4 113.1(2) yes
S2 C3 S10 118.2(2) yes
C4 C3 S10 128.7(3) yes
C3 C4 C5 117.1(3) yes
C3 C4 C9 123.6(3) yes
C5 C4 C9 119.3(3) yes
C4 C5 S1 117.5(2) yes
C4 C5 C6 120.8(3) yes
S1 C5 C6 121.7(3) yes
C5 C6 C7 118.4(3) yes
C5 C6 H61 120.2 no
C7 C6 H61 121.4 no
C6 C7 C8 121.4(3) yes
C6 C7 H71 119.5 no
C8 C7 H71 119.2 no
C7 C8 C9 120.2(3) yes
C7 C8 H81 120.1 no
C9 C8 H81 119.7 no
C4 C9 C8 119.8(3) yes
C4 C9 H91 119.0 no
C8 C9 H91 121.2 no

loop_
_geom_bond_atom_site_label_1
_geom_bond_atom_site_label_2
_geom_bond_distance
_geom_bond_publ_flag
S1 S2 2.0637(13) yes
S1 C5 1.738(4) yes
S2 C3 1.726(4) yes
C3 C4 1.453(4) yes
C3 S10 1.645(3) yes
C4 C5 1.400(4) yes
C4 C9 1.403(5) yes
C5 C6 1.404(5) yes
C6 C7 1.379(5) yes
C6 H61 0.938 no
C7 C8 1.394(5) yes
C7 H71 0.945 no
C8 C9 1.378(5) yes
C8 H81 0.935 no
C9 H91 0.935 no

_cod_database_fobs_code 1544628
